data_2243990
loop_
_publ_author_name
'Zatovsky, Igor V.'
'Strutynska, Nataliia Yu.'
'Ogorodnyk, Ivan V.'
'Baumer, Vyacheslav N.'
'Slobodyanik, Nickolai S.'
'Butenko, Denis S.'

_publ_section_title
;
 Mixed-metal phosphates K~1.64~Na~0.36~TiFe(PO~4~)~3~ and
 K~0.97~Na~1.03~Ti~1.26~Fe~0.74~(PO~4~)~3~ with a langbeinite framework
;
_journal_coeditor_code WM5625
_journal_issue 12
_journal_name_full 'Acta Crystallographica Section E'
_journal_page_first 1299
_journal_page_last 1302
_journal_paper_doi 10.1107/S2056989021011877
_journal_volume 77
_journal_year 2021
_chemical_absolute_configuration ad
_chemical_formula_iupac 'K1.65 Na0.35 Ti Fe (P O4)3'
_chemical_formula_moiety 'Fe O12 P3 Ti, 1.65(K), 0.35(Na)'
_chemical_formula_sum 'Fe K1.65 Na0.35 O12 P3 Ti'
_chemical_formula_weight 461.19
_chemical_name_systematic
;
Potassium sodium titanium iron tris(phosphate)
;
_space_group_IT_number 198
_space_group_name_Hall 'P 2ac 2ab 3'
_space_group_name_H-M_alt 'P 21 3'
_symmetry_cell_setting cubic
_symmetry_space_group_name_Hall 'P 2ac 2ab 3'
_symmetry_space_group_name_H-M 'P 21 3'
_audit_creation_method 'WinGX routine CIF_UPDATE'
_cell_angle_alpha 90
_cell_angle_beta 90
_cell_angle_gamma 90
_cell_formula_units_Z 4
_cell_length_a 9.82010(13)
_cell_length_b 9.82010(13)
_cell_length_c 9.82010(13)
_cell_measurement_reflns_used 1897
_cell_measurement_temperature 293(2)
_cell_measurement_theta_max 28.957
_cell_measurement_theta_min 2.933
_cell_volume 947.00(2)
_computing_cell_refinement
;
CrysAlis CCD (Oxford Diffraction, 2006)
;
_computing_data_collection
;
CrysAlis CCD (Oxford Diffraction, 2006)
;
_computing_data_reduction
;
CrysAlis RED (Oxford Diffraction, 2006)
;
_computing_molecular_graphics
;
DIAMOND (Brandenburg, 2006)
;
_computing_publication_material
;
WinGX (Farrugia, 2012), enCIFer (Allen <i>et al.</i>,  2004)
and publCIF (Westrip, 2010)
;
_computing_structure_refinement
;
SHELXL (Sheldrick, 2015)
;
_computing_structure_solution
;
SHELXS (Sheldrick, 2008)
;
_diffrn_ambient_temperature 293(2)
_diffrn_measured_fraction_theta_full 1
_diffrn_measured_fraction_theta_max 1
_diffrn_measurement_device_type 'Oxford Diffraction Xcalibur-3'
_diffrn_measurement_method '\f and \w scans'
_diffrn_radiation_monochromator graphite
_diffrn_radiation_type MoK\a
_diffrn_radiation_wavelength 0.71073
_diffrn_reflns_av_R_equivalents 0.0265
_diffrn_reflns_limit_h_max 3
_diffrn_reflns_limit_h_min -13
_diffrn_reflns_limit_k_max 13
_diffrn_reflns_limit_k_min -5
_diffrn_reflns_limit_l_max 12
_diffrn_reflns_limit_l_min -12
_diffrn_reflns_number 1897
_diffrn_reflns_theta_full 25.242
_diffrn_reflns_theta_max 28.957
_diffrn_reflns_theta_min 2.933
_diffrn_standards_interval_count 0
_diffrn_standards_interval_time 0
_diffrn_standards_number 0
_exptl_absorpt_coefficient_mu 3.693
_exptl_absorpt_correction_T_max 0.7818
_exptl_absorpt_correction_T_min 0.6752
_exptl_absorpt_correction_type multi-scan
_exptl_absorpt_process_details
;
(Blessing, 1995)
;
_exptl_crystal_colour 'light yellow'
_exptl_crystal_density_diffrn 3.235
_exptl_crystal_description Tetrahedron
_exptl_crystal_F_000 896.8
_exptl_crystal_size_max 0.13
_exptl_crystal_size_mid 0.10
_exptl_crystal_size_min 0.07
_refine_diff_density_max 0.478
_refine_diff_density_min -0.371
_refine_ls_abs_structure_details
;
Flack <i>x</i> determined using 339 quotients
[(<i>I</i>^+^)-(<i>I</i>^-^)]/[(<i>I</i>^+^)+(<i>I</i>^-^)]
(Parsons <i>et al.</i>,  2013)
;
_refine_ls_abs_structure_Flack 0.02
_refine_ls_extinction_coef 0.0042(16)
_refine_ls_extinction_method
;
SHELXL-2018/3 (Sheldrick 2015)
;
_refine_ls_goodness_of_fit_ref 1.137
_refine_ls_hydrogen_treatment undef
_refine_ls_matrix_type full
_refine_ls_number_parameters 63
_refine_ls_number_reflns 847
_refine_ls_number_restraints 0
_refine_ls_restrained_S_all 1.137
_refine_ls_R_factor_all 0.0253
_refine_ls_R_factor_gt 0.0247
_refine_ls_shift/su_max 0
_refine_ls_shift/su_mean 0
_refine_ls_structure_factor_coef Fsqd
_refine_ls_weighting_details
;
'w=1/[\s^2^(Fo^2^)+(0.0292P)^2^+0.5767P] where P=(Fo^2^+2Fc^2^)/3'
;
_refine_ls_weighting_scheme calc
_refine_ls_wR_factor_ref 0.0638
_reflns_number_gt 829
_reflns_number_total 847
_reflns_threshold_expression 'I > 2\s(I)'
_cod_data_source_file wm5625sup1.cif
_cod_data_source_block I
_cod_original_cell_volume 947.00(4)
_cod_original_formula_sum 'Fe1 K1.65 Na0.35 O12 P3 Ti1'
_cod_database_code 2243990

loop_
_symmetry_equiv_pos_as_xyz
'x, y, z'
'-x+1/2, -y, z+1/2'
'x+1/2, -y+1/2, -z'
'-x, y+1/2, -z+1/2'
'y, z, x'
'-y+1/2, -z, x+1/2'
'y+1/2, -z+1/2, -x'
'-y, z+1/2, -x+1/2'
'z, x, y'
'-z, x+1/2, -y+1/2'
'-z+1/2, -x, y+1/2'
'z+1/2, -x+1/2, -y'

loop_
_atom_site_type_symbol
_atom_site_label
_atom_site_fract_x
_atom_site_fract_y
_atom_site_fract_z
_atom_site_U_iso_or_equiv
_atom_site_adp_type
_atom_site_calc_flag
_atom_site_occupancy
_atom_site_disorder_assembly
_atom_site_disorder_group
Fe Fe1 0.14303(6) 0.14303(6) 0.14303(6) 0.0085(3) Uani d 0.52(3) . .
Ti Ti1 0.14303(6) 0.14303(6) 0.14303(6) 0.0085(3) Uani d 0.48(3) . .
Fe Fe2 0.41389(6) 0.41389(6) 0.41389(6) 0.0087(3) Uani d 0.48(3) . .
Ti Ti2 0.41389(6) 0.41389(6) 0.41389(6) 0.0087(3) Uani d 0.52(3) . .
K K1 0.70712(13) 0.70712(13) 0.70712(13) 0.0254(7) Uani d 0.85(2) . .
Na Na1 0.70712(13) 0.70712(13) 0.70712(13) 0.0254(7) Uani d 0.15(2) . .
K K2 0.93216(12) 0.93216(12) 0.93216(12) 0.0228(8) Uani d 0.80(3) . .
Na Na2 0.93216(12) 0.93216(12) 0.93216(12) 0.0228(8) Uani d 0.20(3) . .
P P3 0.45810(10) 0.22783(10) 0.12639(11) 0.0089(3) Uani d 1 . .
O O1 0.3106(3) 0.2345(3) 0.0792(3) 0.0181(7) Uani d 1 . .
O O2 0.5477(4) 0.2988(4) 0.0217(3) 0.0214(8) Uani d 1 . .
O O3 0.5021(3) 0.0809(3) 0.1494(4) 0.0207(7) Uani d 1 . .
O O4 0.4787(4) 0.3041(4) 0.2590(4) 0.0254(9) Uani d 1 . .

loop_
_atom_site_aniso_label
_atom_site_aniso_U_11
_atom_site_aniso_U_22
_atom_site_aniso_U_33
_atom_site_aniso_U_12
_atom_site_aniso_U_13
_atom_site_aniso_U_23
Fe1 0.0085(3) 0.0085(3) 0.0085(3) -0.0002(2) -0.0002(2) -0.0002(2)
Ti1 0.0085(3) 0.0085(3) 0.0085(3) -0.0002(2) -0.0002(2) -0.0002(2)
Fe2 0.0087(3) 0.0087(3) 0.0087(3) -0.0005(2) -0.0005(2) -0.0005(2)
Ti2 0.0087(3) 0.0087(3) 0.0087(3) -0.0005(2) -0.0005(2) -0.0005(2)
K1 0.0254(7) 0.0254(7) 0.0254(7) 0.0004(5) 0.0004(5) 0.0004(5)
Na1 0.0254(7) 0.0254(7) 0.0254(7) 0.0004(5) 0.0004(5) 0.0004(5)
K2 0.0228(8) 0.0228(8) 0.0228(8) -0.0021(4) -0.0021(4) -0.0021(4)
Na2 0.0228(8) 0.0228(8) 0.0228(8) -0.0021(4) -0.0021(4) -0.0021(4)
P3 0.0078(5) 0.0098(5) 0.0090(5) -0.0003(3) 0.0014(4) 0.0001(4)
O1 0.0103(14) 0.0218(16) 0.0222(17) -0.0032(12) -0.0019(12) 0.0080(14)
O2 0.0190(17) 0.0273(17) 0.0178(16) 0.0001(14) 0.0060(14) 0.0096(14)
O3 0.0225(16) 0.0123(14) 0.0273(17) 0.0070(13) 0.0027(14) 0.0027(14)
O4 0.0278(19) 0.029(2) 0.0190(17) -0.0027(15) 0.0019(15) -0.0148(15)

loop_
_atom_type_symbol
_atom_type_description
_atom_type_scat_dispersion_real
_atom_type_scat_dispersion_imag
_atom_type_scat_source
O O 0.0106 0.006 'International Tables Vol C Tables 4.2.6.8 and 6.1.1.4'
Na Na 0.0362 0.0249 'International Tables Vol C Tables 4.2.6.8 and 6.1.1.4'
P P 0.1023 0.0942 'International Tables Vol C Tables 4.2.6.8 and 6.1.1.4'
K K 0.2009 0.2494 'International Tables Vol C Tables 4.2.6.8 and 6.1.1.4'
Ti Ti 0.2776 0.4457 'International Tables Vol C Tables 4.2.6.8 and 6.1.1.4'
Fe Fe 0.3463 0.8444 'International Tables Vol C Tables 4.2.6.8 and 6.1.1.4'

loop_
_geom_angle_atom_site_label_1
_geom_angle_atom_site_label_2
_geom_angle_atom_site_label_3
_geom_angle_site_symmetry_1
_geom_angle_site_symmetry_3
_geom_angle
_geom_angle_publ_flag
O2 Fe1 O2 10_545 6_554 89.19(16) ?
O2 Fe1 O2 10_545 3_455 89.19(16) ?
O2 Fe1 O2 6_554 3_455 89.19(16) ?
O2 Fe1 O1 10_545 . 177.99(16) ?
O2 Fe1 O1 6_554 . 88.89(15) ?
O2 Fe1 O1 3_455 . 90.18(14) ?
O2 Fe1 O1 10_545 5 88.88(15) ?
O2 Fe1 O1 6_554 5 90.18(14) ?
O2 Fe1 O1 3_455 5 177.99(16) ?
O1 Fe1 O1 . 5 91.72(14) ?
O2 Fe1 O1 10_545 9 90.18(14) ?
O2 Fe1 O1 6_554 9 177.99(16) ?
O2 Fe1 O1 3_455 9 88.88(15) ?
O1 Fe1 O1 . 9 91.71(14) ?
O1 Fe1 O1 5 9 91.72(14) ?
O2 Fe1 K2 10_545 1_444 54.17(11) ?
O2 Fe1 K2 6_554 1_444 54.17(11) ?
O2 Fe1 K2 3_455 1_444 54.17(11) ?
O1 Fe1 K2 . 1_444 124.04(10) ?
O1 Fe1 K2 5 1_444 124.04(10) ?
O1 Fe1 K2 9 1_444 124.04(10) ?
O2 Fe1 K1 10_545 2_564 52.19(11) ?
O2 Fe1 K1 6_554 2_564 131.75(12) ?
O2 Fe1 K1 3_455 2_564 65.77(11) ?
O1 Fe1 K1 . 2_564 129.13(11) ?
O1 Fe1 K1 5 2_564 113.38(10) ?
O1 Fe1 K1 9 2_564 46.69(10) ?
K2 Fe1 K1 1_444 2_564 78.252(17) ?
O2 Fe1 K1 10_545 3_456 65.77(11) ?
O2 Fe1 K1 6_554 3_456 52.19(11) ?
O2 Fe1 K1 3_455 3_456 131.75(12) ?
O1 Fe1 K1 . 3_456 113.38(10) ?
O1 Fe1 K1 5 3_456 46.69(10) ?
O1 Fe1 K1 9 3_456 129.13(11) ?
K2 Fe1 K1 1_444 3_456 78.252(17) ?
K1 Fe1 K1 2_564 3_456 115.965(12) ?
O2 Fe1 K1 10_545 4_645 131.75(12) ?
O2 Fe1 K1 6_554 4_645 65.77(11) ?
O2 Fe1 K1 3_455 4_645 52.19(11) ?
O1 Fe1 K1 . 4_645 46.69(10) ?
O1 Fe1 K1 5 4_645 129.13(11) ?
O1 Fe1 K1 9 4_645 113.38(10) ?
K2 Fe1 K1 1_444 4_645 78.252(17) ?
K1 Fe1 K1 2_564 4_645 115.965(12) ?
K1 Fe1 K1 3_456 4_645 115.965(12) ?
O3 Fe2 O3 7_556 4_655 92.72(15) ?
O3 Fe2 O3 7_556 11_565 92.72(15) ?
O3 Fe2 O3 4_655 11_565 92.72(15) ?
O3 Fe2 O4 7_556 9 171.85(17) ?
O3 Fe2 O4 4_655 9 83.11(16) ?
O3 Fe2 O4 11_565 9 94.47(15) ?
O3 Fe2 O4 7_556 5 94.47(15) ?
O3 Fe2 O4 4_655 5 171.85(17) ?
O3 Fe2 O4 11_565 5 83.11(16) ?
O4 Fe2 O4 9 5 90.22(16) ?
O3 Fe2 O4 7_556 . 83.11(16) ?
O3 Fe2 O4 4_655 . 94.47(15) ?
O3 Fe2 O4 11_565 . 171.85(17) ?
O4 Fe2 O4 9 . 90.22(16) ?
O4 Fe2 O4 5 . 90.22(16) ?
O3 Fe2 K2 7_556 4_646 127.93(11) ?
O3 Fe2 K2 4_655 4_646 118.56(11) ?
O3 Fe2 K2 11_565 4_646 48.96(11) ?
O4 Fe2 K2 9 4_646 60.13(13) ?
O4 Fe2 K2 5 4_646 53.60(12) ?
O4 Fe2 K2 . 4_646 129.40(12) ?
O3 Fe2 K2 7_556 3_466 118.56(11) ?
O3 Fe2 K2 4_655 3_466 48.96(11) ?
O3 Fe2 K2 11_565 3_466 127.93(11) ?
O4 Fe2 K2 9 3_466 53.60(12) ?
O4 Fe2 K2 5 3_466 129.40(12) ?
O4 Fe2 K2 . 3_466 60.13(12) ?
K2 Fe2 K2 4_646 3_466 113.261(15) ?
O3 Fe2 K2 7_556 2_664 48.96(11) ?
O3 Fe2 K2 4_655 2_664 127.93(11) ?
O3 Fe2 K2 11_565 2_664 118.56(11) ?
O4 Fe2 K2 9 2_664 129.40(12) ?
O4 Fe2 K2 5 2_664 60.13(12) ?
O4 Fe2 K2 . 2_664 53.60(12) ?
K2 Fe2 K2 4_646 2_664 113.261(15) ?
K2 Fe2 K2 3_466 2_664 113.261(15) ?
O1 K1 O1 11_565 7_556 92.24(11) ?
O1 K1 O1 11_565 4_655 92.24(12) ?
O1 K1 O1 7_556 4_655 92.24(11) ?
O1 K1 O2 11_565 12_566 56.73(9) ?
O1 K1 O2 7_556 12_566 148.02(12) ?
O1 K1 O2 4_655 12_566 82.44(10) ?
O1 K1 O2 11_565 8_656 82.44(10) ?
O1 K1 O2 7_556 8_656 56.73(9) ?
O1 K1 O2 4_655 8_656 148.02(12) ?
O2 K1 O2 12_566 8_656 118.99(3) ?
O1 K1 O2 11_565 2_665 148.02(12) ?
O1 K1 O2 7_556 2_665 82.44(10) ?
O1 K1 O2 4_655 2_665 56.73(9) ?
O2 K1 O2 12_566 2_665 118.99(3) ?
O2 K1 O2 8_656 2_665 118.99(3) ?
O1 K1 O4 11_565 12_566 103.04(9) ?
O1 K1 O4 7_556 12_566 164.18(10) ?
O1 K1 O4 4_655 12_566 83.19(10) ?
O2 K1 O4 12_566 12_566 46.48(9) ?
O2 K1 O4 8_656 12_566 128.76(12) ?
O2 K1 O4 2_665 12_566 82.41(10) ?
O1 K1 O4 11_565 8_656 83.19(10) ?
O1 K1 O4 7_556 8_656 103.04(9) ?
O1 K1 O4 4_655 8_656 164.18(10) ?
O2 K1 O4 12_566 8_656 82.41(10) ?
O2 K1 O4 8_656 8_656 46.48(9) ?
O2 K1 O4 2_665 8_656 128.76(12) ?
O4 K1 O4 12_566 8_656 83.10(12) ?
O1 K1 O4 11_565 2_665 164.18(10) ?
O1 K1 O4 7_556 2_665 83.19(10) ?
O1 K1 O4 4_655 2_665 103.04(9) ?
O2 K1 O4 12_566 2_665 128.76(12) ?
O2 K1 O4 8_656 2_665 82.41(10) ?
O2 K1 O4 2_665 2_665 46.48(9) ?
O4 K1 O4 12_566 2_665 83.10(12) ?
O4 K1 O4 8_656 2_665 83.10(12) ?
O1 K1 P3 11_565 12_566 79.17(7) ?
O1 K1 P3 7_556 12_566 169.22(7) ?
O1 K1 P3 4_655 12_566 94.57(7) ?
O2 K1 P3 12_566 12_566 26.23(6) ?
O2 K1 P3 8_656 12_566 115.08(8) ?
O2 K1 P3 2_665 12_566 108.29(8) ?
O4 K1 P3 12_566 12_566 26.12(7) ?
O4 K1 P3 8_656 12_566 69.72(7) ?
O4 K1 P3 2_665 12_566 103.33(10) ?
O1 K1 P3 11_565 2_665 169.22(7) ?
O1 K1 P3 7_556 2_665 94.57(7) ?
O1 K1 P3 4_655 2_665 79.17(7) ?
O2 K1 P3 12_566 2_665 115.08(8) ?
O2 K1 P3 8_656 2_665 108.29(8) ?
O2 K1 P3 2_665 2_665 26.23(6) ?
O4 K1 P3 12_566 2_665 69.72(7) ?
O4 K1 P3 8_656 2_665 103.33(10) ?
O4 K1 P3 2_665 2_665 26.12(7) ?
P3 K1 P3 12_566 2_665 94.91(5) ?
O1 K1 P3 11_565 8_656 94.57(7) ?
O1 K1 P3 7_556 8_656 79.17(7) ?
O1 K1 P3 4_655 8_656 169.22(7) ?
O2 K1 P3 12_566 8_656 108.29(8) ?
O2 K1 P3 8_656 8_656 26.23(6) ?
O2 K1 P3 2_665 8_656 115.08(8) ?
O4 K1 P3 12_566 8_656 103.33(10) ?
O4 K1 P3 8_656 8_656 26.12(7) ?
O4 K1 P3 2_665 8_656 69.72(7) ?
P3 K1 P3 12_566 8_656 94.91(5) ?
P3 K1 P3 2_665 8_656 94.91(5) ?
O3 K2 O3 12_566 8_656 100.76(10) ?
O3 K2 O3 12_566 2_665 100.76(10) ?
O3 K2 O3 8_656 2_665 100.76(10) ?
O3 K2 O2 12_566 3_566 100.42(10) ?
O3 K2 O2 8_656 3_566 149.92(11) ?
O3 K2 O2 2_665 3_566 95.97(10) ?
O3 K2 O2 12_566 10_656 95.97(10) ?
O3 K2 O2 8_656 10_656 100.42(10) ?
O3 K2 O2 2_665 10_656 149.92(11) ?
O2 K2 O2 3_566 10_656 56.22(11) ?
O3 K2 O2 12_566 6_665 149.92(11) ?
O3 K2 O2 8_656 6_665 95.97(10) ?
O3 K2 O2 2_665 6_665 100.42(10) ?
O2 K2 O2 3_566 6_665 56.22(11) ?
O2 K2 O2 10_656 6_665 56.22(11) ?
O3 K2 O4 12_566 8_656 52.44(10) ?
O3 K2 O4 8_656 8_656 49.39(9) ?
O3 K2 O4 2_665 8_656 115.63(12) ?
O2 K2 O4 3_566 8_656 140.25(11) ?
O2 K2 O4 10_656 8_656 94.39(10) ?
O2 K2 O4 6_665 8_656 132.45(10) ?
O3 K2 O4 12_566 12_566 49.39(9) ?
O3 K2 O4 8_656 12_566 115.63(12) ?
O3 K2 O4 2_665 12_566 52.44(10) ?
O2 K2 O4 3_566 12_566 94.39(10) ?
O2 K2 O4 10_656 12_566 132.45(10) ?
O2 K2 O4 6_665 12_566 140.25(11) ?
O4 K2 O4 8_656 12_566 87.30(11) ?
O3 K2 O4 12_566 2_665 115.63(12) ?
O3 K2 O4 8_656 2_665 52.44(10) ?
O3 K2 O4 2_665 2_665 49.39(9) ?
O2 K2 O4 3_566 2_665 132.45(10) ?
O2 K2 O4 10_656 2_665 140.25(11) ?
O2 K2 O4 6_665 2_665 94.39(10) ?
O4 K2 O4 8_656 2_665 87.30(11) ?
O4 K2 O4 12_566 2_665 87.30(11) ?
O3 K2 O4 12_566 10_656 55.86(9) ?
O3 K2 O4 8_656 10_656 85.99(9) ?
O3 K2 O4 2_665 10_656 156.61(10) ?
O2 K2 O4 3_566 10_656 88.46(10) ?
O2 K2 O4 10_656 10_656 46.20(9) ?
O2 K2 O4 6_665 10_656 101.11(10) ?
O4 K2 O4 8_656 10_656 53.02(13) ?
O4 K2 O4 12_566 10_656 104.40(2) ?
O4 K2 O4 2_665 10_656 137.03(8) ?
O3 K2 O4 12_566 6_665 156.61(10) ?
O3 K2 O4 8_656 6_665 55.86(9) ?
O3 K2 O4 2_665 6_665 85.99(9) ?
O2 K2 O4 3_566 6_665 101.11(10) ?
O2 K2 O4 10_656 6_665 88.46(10) ?
O2 K2 O4 6_665 6_665 46.20(9) ?
O4 K2 O4 8_656 6_665 104.40(2) ?
O4 K2 O4 12_566 6_665 137.03(8) ?
O4 K2 O4 2_665 6_665 53.02(13) ?
O4 K2 O4 10_656 6_665 115.75(5) ?
O3 K2 O4 12_566 3_566 85.99(9) ?
O3 K2 O4 8_656 3_566 156.61(10) ?
O3 K2 O4 2_665 3_566 55.86(9) ?
O2 K2 O4 3_566 3_566 46.20(9) ?
O2 K2 O4 10_656 3_566 101.11(10) ?
O2 K2 O4 6_665 3_566 88.46(10) ?
O4 K2 O4 8_656 3_566 137.03(8) ?
O4 K2 O4 12_566 3_566 53.02(13) ?
O4 K2 O4 2_665 3_566 104.40(2) ?
O4 K2 O4 10_656 3_566 115.75(5) ?
O4 K2 O4 6_665 3_566 115.75(5) ?
O4 P3 O2 . . 106.1(2) ?
O4 P3 O3 . . 107.6(2) ?
O2 P3 O3 . . 111.7(2) ?
O4 P3 O1 . . 111.6(2) ?
O2 P3 O1 . . 109.0(2) ?
O3 P3 O1 . . 110.81(19) ?
O4 P3 K2 . 3_466 70.72(16) ?
O2 P3 K2 . 3_466 58.63(14) ?
O3 P3 K2 . 3_466 167.81(14) ?
O1 P3 K2 . 3_466 80.51(13) ?
O4 P3 K1 . 2_664 65.34(15) ?
O2 P3 K1 . 2_664 61.21(14) ?
O3 P3 K1 . 2_664 82.59(14) ?
O1 P3 K1 . 2_664 166.21(14) ?
K2 P3 K1 3_466 2_664 85.88(3) ?
O4 P3 K2 . 2_664 56.80(16) ?
O2 P3 K2 . 2_664 126.68(15) ?
O3 P3 K2 . 2_664 50.98(15) ?
O1 P3 K2 . 2_664 124.35(14) ?
K2 P3 K2 3_466 2_664 126.85(4) ?
K1 P3 K2 2_664 2_664 66.30(5) ?
O4 P3 K1 . 4_645 148.79(17) ?
O2 P3 K1 . 4_645 71.17(14) ?
O3 P3 K1 . 4_645 101.86(15) ?
O1 P3 K1 . 4_645 46.23(13) ?
K2 P3 K1 3_466 4_645 82.53(3) ?
K1 P3 K1 2_664 4_645 129.78(5) ?
K2 P3 K1 2_664 4_645 149.91(4) ?
P3 O1 Fe1 . . 132.5(2) ?
P3 O1 K1 . 4_645 110.90(17) ?
Fe1 O1 K1 . 4_645 102.77(13) ?
P3 O2 Fe1 . 3 165.9(2) ?
P3 O2 K2 . 3_466 94.85(16) ?
Fe1 O2 K2 3 3_466 92.87(13) ?
P3 O2 K1 . 2_664 92.56(16) ?
Fe1 O2 K1 3 2_664 97.07(13) ?
K2 O2 K1 3_466 2_664 103.55(11) ?
P3 O3 Fe2 . 4_645 151.0(2) ?
P3 O3 K2 . 2_664 104.53(18) ?
Fe2 O3 K2 4_645 2_664 100.23(13) ?
P3 O4 Fe2 . . 152.9(3) ?
P3 O4 K2 . 2_664 98.25(18) ?
Fe2 O4 K2 . 2_664 94.57(14) ?
P3 O4 K1 . 2_664 88.54(16) ?
Fe2 O4 K1 . 2_664 117.62(15) ?
K2 O4 K1 2_664 2_664 77.17(10) ?
P3 O4 K2 . 3_466 83.00(16) ?
Fe2 O4 K2 . 3_466 87.94(14) ?
K2 O4 K2 2_664 3_466 171.21(14) ?
K1 O4 K2 2_664 3_466 94.20(11) ?

loop_
_geom_bond_atom_site_label_1
_geom_bond_atom_site_label_2
_geom_bond_site_symmetry_2
_geom_bond_distance
_geom_bond_publ_flag
Fe1 O2 10_545 1.954(3) yes
Fe1 O2 6_554 1.954(3) ?
Fe1 O2 3_455 1.954(3) ?
Fe1 O1 . 1.976(3) yes
Fe1 O1 5 1.976(3) ?
Fe1 O1 9 1.976(3) ?
Fe1 K2 1_444 3.587(2) ?
Fe1 K1 2_564 3.7927(9) ?
Fe1 K1 3_456 3.7927(9) ?
Fe1 K1 4_645 3.7927(9) ?
Fe2 O3 7_556 1.938(3) yes
Fe2 O3 4_655 1.938(3) ?
Fe2 O3 11_565 1.938(3) ?
Fe2 O4 9 1.970(3) yes
Fe2 O4 5 1.970(3) ?
Fe2 O4 . 1.970(3) ?
Fe2 K2 4_646 3.7237(7) ?
Fe2 K2 3_466 3.7237(7) ?
Fe2 K2 2_664 3.7237(7) ?
K1 O1 11_565 2.830(4) yes
K1 O1 7_556 2.830(4) ?
K1 O1 4_655 2.830(4) ?
K1 O2 12_566 3.019(4) yes
K1 O2 8_656 3.019(4) ?
K1 O2 2_665 3.019(4) ?
K1 O4 12_566 3.129(4) yes
K1 O4 8_656 3.129(4) ?
K1 O4 2_665 3.129(4) ?
K1 P3 12_566 3.4416(16) ?
K1 P3 2_665 3.4416(16) ?
K1 P3 8_656 3.4416(16) ?
K2 O3 12_566 2.854(4) yes
K2 O3 8_656 2.854(4) ?
K2 O3 2_665 2.854(4) ?
K2 O2 3_566 2.911(4) yes
K2 O2 10_656 2.911(4) ?
K2 O2 6_665 2.911(4) ?
K2 O4 8_656 3.007(4) yes
K2 O4 12_566 3.007(4) ?
K2 O4 2_665 3.007(4) ?
K2 O4 10_656 3.231(4) yes
K2 O4 6_665 3.231(4) ?
K2 O4 3_566 3.231(4) ?
P3 O4 . 1.516(4) yes
P3 O2 . 1.522(3) yes
P3 O3 . 1.523(3) yes
P3 O1 . 1.523(3) yes

_cod_database_fobs_code 2243990
